data_4068356
loop_
_publ_author_name
'Partyka, David V.'
'Updegraff, James B.'
'Zeller, Matthias'
'Hunter, Allen D.'
'Gray, Thomas G.'

_publ_section_title
;
 Probing the Steric Limits of Carbon&#x2212;Gold Bond Formation:
 (Dialkylbiarylphosphine)gold(I) Aryls
;
_journal_issue 6
_journal_name_full Organometallics
_journal_page_first 1666
_journal_paper_doi 10.1021/om800746u
_journal_volume 28
_journal_year 2009
_chemical_formula_moiety 'C34 H44 Au P'
_chemical_formula_sum 'C34 H44 Au P'
_chemical_formula_weight 680.63
_space_group_IT_number 14
_symmetry_cell_setting monoclinic
_symmetry_space_group_name_Hall '-P 2ybc'
_symmetry_space_group_name_H-M 'P 1 21/c 1'
_atom_sites_solution_hydrogens geom
_atom_sites_solution_primary direct
_atom_sites_solution_secondary difmap
_audit_creation_method SHELXL-97
_cell_angle_alpha 90.00
_cell_angle_beta 99.5270(10)
_cell_angle_gamma 90.00
_cell_formula_units_Z 4
_cell_length_a 9.8061(2)
_cell_length_b 12.7470(2)
_cell_length_c 23.5452(5)
_cell_measurement_reflns_used 9033
_cell_measurement_temperature 273(2)
_cell_measurement_theta_max 0.00
_cell_measurement_theta_min 0.00
_cell_volume 2902.52(10)
_computing_cell_refinement 'Bruker SMART'
_computing_data_collection 'Bruker SMART'
_computing_data_reduction 'Bruker SAINT'
_computing_molecular_graphics 'Bruker SHELXTL'
_computing_publication_material 'Bruker SHELXTL'
_computing_structure_refinement 'SHELXL-97 (Sheldrick, 1997)'
_computing_structure_solution 'SHELXS-97 (Sheldrick, 1990)'
_diffrn_ambient_temperature 273(2)
_diffrn_measured_fraction_theta_full 0.964
_diffrn_measured_fraction_theta_max 0.964
_diffrn_measurement_device_type 'Bruker AXS APEX II CCD area detector'
_diffrn_measurement_method 'phi and omega scans'
_diffrn_radiation_monochromator graphite
_diffrn_radiation_source 'fine-focus sealed tube'
_diffrn_radiation_type MoK\a
_diffrn_radiation_wavelength 0.71073
_diffrn_reflns_av_R_equivalents 0.0487
_diffrn_reflns_av_sigmaI/netI 0.0413
_diffrn_reflns_limit_h_max 16
_diffrn_reflns_limit_h_min -16
_diffrn_reflns_limit_k_max 20
_diffrn_reflns_limit_k_min -19
_diffrn_reflns_limit_l_max 34
_diffrn_reflns_limit_l_min -38
_diffrn_reflns_number 67531
_diffrn_reflns_theta_full 35.63
_diffrn_reflns_theta_max 35.63
_diffrn_reflns_theta_min 4.36
_diffrn_standards_decay_% none
_diffrn_standards_number 0
_exptl_absorpt_coefficient_mu 5.144
_exptl_absorpt_correction_T_max 0.773
_exptl_absorpt_correction_T_min 0.545
_exptl_absorpt_correction_type multi-scan
_exptl_absorpt_process_details 'AXScale in APEX2 (Bruker, 2004)'
_exptl_crystal_colour translucent
_exptl_crystal_density_diffrn 1.558
_exptl_crystal_density_meas ?
_exptl_crystal_density_method 'not measured'
_exptl_crystal_description Irregular
_exptl_crystal_F_000 1368
_exptl_crystal_size_max 0.31
_exptl_crystal_size_mid 0.10
_exptl_crystal_size_min 0.05
_refine_diff_density_max 1.284
_refine_diff_density_min -1.216
_refine_diff_density_rms 0.158
_refine_ls_extinction_method none
_refine_ls_goodness_of_fit_ref 1.054
_refine_ls_hydrogen_treatment constr
_refine_ls_matrix_type full
_refine_ls_number_parameters 329
_refine_ls_number_reflns 12907
_refine_ls_number_restraints 0
_refine_ls_restrained_S_all 1.054
_refine_ls_R_factor_all 0.0440
_refine_ls_R_factor_gt 0.0271
_refine_ls_shift/su_max 0.098
_refine_ls_shift/su_mean 0.001
_refine_ls_structure_factor_coef Fsqd
_refine_ls_weighting_details 'calc w=1/[\s^2^(Fo^2^)+(0.0317P)^2^+0.0000P] where P=(Fo^2^+2Fc^2^)/3'
_refine_ls_weighting_scheme calc
_refine_ls_wR_factor_gt 0.0544
_refine_ls_wR_factor_ref 0.0652
_reflns_number_gt 10266
_reflns_number_total 12907
_reflns_threshold_expression >2sigma(I)
_cod_data_source_file om800746u_si_001.cif
_cod_data_source_block pbmeaumes
_cod_depositor_comments
;
The following automatic conversions were performed:

'_symmetry_cell_setting' value 'Monoclinic' changed to 'monoclinic'
according to /home/saulius/struct/CIF-dictionaries/cif_core.dic
dictionary named 'cif_core.dic' version 2.4.2 from 2011-04-26.

Automatic conversion script
Id: cif_fix_values 1715 2011-07-08 13:25:40Z adriana 

The following automatic conversions were performed:

'_exptl_crystal_density_meas' value 'not measured' was changed to '?'
- the value is perceived as not measured.

Automatic conversion script
Id: cif_fix_values 3008 2015-01-20 13:52:24Z robertas 
;
_cod_original_sg_symbol_H-M 'P 2(1)/c'
_cod_database_code 4068356

loop_
_symmetry_equiv_pos_as_xyz
'x, y, z'
'-x, y+1/2, -z+1/2'
'-x, -y, -z'
'x, -y-1/2, z-1/2'

loop_
_atom_site_label
_atom_site_type_symbol
_atom_site_fract_x
_atom_site_fract_y
_atom_site_fract_z
_atom_site_U_iso_or_equiv
_atom_site_adp_type
_atom_site_occupancy
_atom_site_symmetry_multiplicity
_atom_site_calc_flag
_atom_site_refinement_flags
Au1 Au 0.776858(7) 0.694171(5) 0.144853(3) 0.01311(2) Uani 1 1 d .
P1 P 0.66333(5) 0.61462(4) 0.21080(2) 0.01317(9) Uani 1 1 d .
C12 C 0.6825(2) 0.30059(17) 0.15988(13) 0.0246(5) Uani 1 1 d .
H12A H 0.6447 0.2655 0.1904 0.030 Uiso 1 1 calc R
H12B H 0.6437 0.2677 0.1237 0.030 Uiso 1 1 calc R
C14 C 0.9046(2) 0.34432(18) 0.22505(10) 0.0200(4) Uani 1 1 d .
H14A H 1.0045 0.3385 0.2296 0.024 Uiso 1 1 calc R
H14B H 0.8749 0.3113 0.2581 0.024 Uiso 1 1 calc R
C15 C 0.8637(2) 0.46015(16) 0.22297(10) 0.0171(4) Uani 1 1 d .
H15A H 0.9007 0.4945 0.1921 0.021 Uiso 1 1 calc R
H15B H 0.9036 0.4936 0.2589 0.021 Uiso 1 1 calc R
C1 C 0.8969(2) 0.75089(16) 0.08846(9) 0.0147(4) Uani 1 1 d .
C10 C 0.7055(2) 0.47351(15) 0.21327(9) 0.0154(4) Uani 1 1 d .
H10 H 0.6700 0.4419 0.2458 0.018 Uiso 1 1 calc R
C5 C 1.0206(2) 0.72067(18) 0.00818(10) 0.0197(4) Uani 1 1 d .
H5 H 1.0428 0.6756 -0.0200 0.024 Uiso 1 1 calc R
C16 C 0.7291(2) 0.66556(16) 0.28419(9) 0.0156(4) Uani 1 1 d .
H16 H 0.8302 0.6641 0.2883 0.019 Uiso 1 1 calc R
C4 C 1.0770(2) 0.82116(18) 0.01269(10) 0.0198(4) Uani 1 1 d .
C6 C 0.9321(2) 0.68581(16) 0.04457(10) 0.0170(4) Uani 1 1 d .
C11 C 0.6408(2) 0.41687(17) 0.15819(10) 0.0196(4) Uani 1 1 d .
H11A H 0.6704 0.4504 0.1253 0.024 Uiso 1 1 calc R
H11B H 0.5409 0.4223 0.1536 0.024 Uiso 1 1 calc R
C19 C 0.7157(3) 0.7659(2) 0.39629(10) 0.0220(4) Uani 1 1 d .
H19A H 0.6166 0.7694 0.3955 0.026 Uiso 1 1 calc R
H19B H 0.7609 0.7959 0.4324 0.026 Uiso 1 1 calc R
C21 C 0.6893(2) 0.78184(16) 0.28823(10) 0.0170(4) Uani 1 1 d .
H21A H 0.7206 0.8208 0.2574 0.020 Uiso 1 1 calc R
H21B H 0.5894 0.7880 0.2833 0.020 Uiso 1 1 calc R
C20 C 0.7535(3) 0.82929(19) 0.34640(10) 0.0214(4) Uani 1 1 d .
H20A H 0.8533 0.8311 0.3492 0.026 Uiso 1 1 calc R
H20B H 0.7212 0.9008 0.3488 0.026 Uiso 1 1 calc R
C3 C 1.0400(2) 0.88685(18) 0.05476(10) 0.0188(4) Uani 1 1 d .
H3 H 1.0746 0.9549 0.0580 0.023 Uiso 1 1 calc R
C2 C 0.9527(2) 0.85362(16) 0.09211(9) 0.0165(4) Uani 1 1 d .
C17 C 0.6930(3) 0.60286(17) 0.33519(10) 0.0215(4) Uani 1 1 d .
H17A H 0.7249 0.5312 0.3330 0.026 Uiso 1 1 calc R
H17B H 0.5933 0.6013 0.3330 0.026 Uiso 1 1 calc R
C7 C 0.9161(3) 0.92996(18) 0.13610(10) 0.0231(5) Uani 1 1 d .
H7A H 0.9847 0.9843 0.1425 0.035 Uiso 1 1 calc R
H7B H 0.9128 0.8937 0.1716 0.035 Uiso 1 1 calc R
H7C H 0.8273 0.9605 0.1222 0.035 Uiso 1 1 calc R
C18 C 0.7595(3) 0.65138(19) 0.39286(10) 0.0235(5) Uani 1 1 d .
H18A H 0.7315 0.6121 0.4243 0.028 Uiso 1 1 calc R
H18B H 0.8594 0.6473 0.3967 0.028 Uiso 1 1 calc R
C13 C 0.8392(3) 0.28735(18) 0.17015(12) 0.0236(5) Uani 1 1 d .
H13A H 0.8763 0.3154 0.1376 0.028 Uiso 1 1 calc R
H13B H 0.8620 0.2133 0.1735 0.028 Uiso 1 1 calc R
C9 C 0.8733(3) 0.57598(18) 0.03691(12) 0.0265(5) Uani 1 1 d .
H9A H 0.8881 0.5485 0.0005 0.040 Uiso 1 1 calc R
H9B H 0.7759 0.5780 0.0381 0.040 Uiso 1 1 calc R
H9C H 0.9185 0.5318 0.0673 0.040 Uiso 1 1 calc R
C8 C 1.1717(3) 0.8581(2) -0.02693(11) 0.0270(5) Uani 1 1 d .
H8A H 1.1945 0.9305 -0.0192 0.041 Uiso 1 1 calc R
H8B H 1.1266 0.8507 -0.0661 0.041 Uiso 1 1 calc R
H8C H 1.2547 0.8169 -0.0209 0.041 Uiso 1 1 calc R
C23 C 0.4040(2) 0.56060(16) 0.23720(9) 0.0165(4) Uani 1 1 d .
H23 H 0.4546 0.5180 0.2651 0.020 Uiso 1 1 calc R
C22 C 0.4741(2) 0.62066(15) 0.20132(9) 0.0142(4) Uani 1 1 d .
C28 C 0.4558(2) 0.75260(16) 0.11768(9) 0.0167(4) Uani 1 1 d .
C27 C 0.3955(2) 0.68329(15) 0.15813(9) 0.0152(4) Uani 1 1 d .
C24 C 0.2612(2) 0.56294(16) 0.23223(10) 0.0180(4) Uani 1 1 d .
H24 H 0.2171 0.5236 0.2571 0.022 Uiso 1 1 calc R
C25 C 0.1842(2) 0.62461(16) 0.18970(10) 0.0181(4) Uani 1 1 d .
H25 H 0.0883 0.6265 0.1859 0.022 Uiso 1 1 calc R
C26 C 0.2509(2) 0.68266(16) 0.15333(10) 0.0185(4) Uani 1 1 d .
H26 H 0.1986 0.7227 0.1247 0.022 Uiso 1 1 calc R
C29 C 0.4916(2) 0.85646(17) 0.13415(11) 0.0217(4) Uani 1 1 d .
H29 H 0.4802 0.8803 0.1704 0.026 Uiso 1 1 calc R
C33 C 0.4704(2) 0.71823(19) 0.06232(10) 0.0220(4) Uani 1 1 d .
C30 C 0.5442(3) 0.9238(2) 0.09644(12) 0.0283(5) Uani 1 1 d .
H30 H 0.5666 0.9927 0.1072 0.034 Uiso 1 1 calc R
C31 C 0.5629(3) 0.8880(2) 0.04331(12) 0.0296(6) Uani 1 1 d .
H31 H 0.6008 0.9322 0.0186 0.035 Uiso 1 1 calc R
C32 C 0.5262(3) 0.7874(2) 0.02616(12) 0.0285(5) Uani 1 1 d .
H32 H 0.5387 0.7649 -0.0102 0.034 Uiso 1 1 calc R
C34 C 0.4257(3) 0.6099(2) 0.04215(12) 0.0325(6) Uani 1 1 d .
H34A H 0.4442 0.5996 0.0038 0.049 Uiso 1 1 calc R
H34B H 0.3285 0.6019 0.0424 0.049 Uiso 1 1 calc R
H34C H 0.4760 0.5589 0.0674 0.049 Uiso 1 1 calc R

loop_
_atom_site_aniso_label
_atom_site_aniso_U_11
_atom_site_aniso_U_22
_atom_site_aniso_U_33
_atom_site_aniso_U_23
_atom_site_aniso_U_13
_atom_site_aniso_U_12
Au1 0.01112(3) 0.01367(4) 0.01458(4) 0.00265(3) 0.00222(2) 0.00013(3)
P1 0.0112(2) 0.0142(2) 0.0142(2) 0.00229(18) 0.00214(18) 0.00069(17)
C12 0.0183(10) 0.0170(9) 0.0387(14) -0.0059(9) 0.0049(9) -0.0017(8)
C14 0.0162(9) 0.0200(9) 0.0244(11) 0.0024(8) 0.0054(8) 0.0049(8)
C15 0.0143(8) 0.0174(9) 0.0193(10) 0.0002(8) 0.0018(7) 0.0015(7)
C1 0.0100(8) 0.0169(9) 0.0168(9) 0.0041(7) 0.0012(7) -0.0004(7)
C10 0.0139(8) 0.0139(8) 0.0190(10) 0.0022(7) 0.0048(7) 0.0017(7)
C5 0.0178(9) 0.0238(10) 0.0186(10) 0.0019(8) 0.0059(8) 0.0011(8)
C16 0.0134(8) 0.0175(8) 0.0156(9) 0.0021(7) 0.0014(7) 0.0024(7)
C4 0.0143(9) 0.0268(11) 0.0180(10) 0.0067(8) 0.0014(8) -0.0012(8)
C6 0.0162(9) 0.0183(9) 0.0169(9) 0.0024(7) 0.0037(7) -0.0011(7)
C11 0.0149(9) 0.0184(9) 0.0250(11) -0.0016(8) 0.0018(8) -0.0011(7)
C19 0.0220(10) 0.0287(11) 0.0141(10) 0.0002(8) -0.0001(8) 0.0035(9)
C21 0.0180(9) 0.0158(8) 0.0170(10) 0.0015(7) 0.0022(8) 0.0021(7)
C20 0.0213(10) 0.0209(9) 0.0212(11) -0.0022(8) 0.0009(8) -0.0003(8)
C3 0.0174(9) 0.0205(9) 0.0174(10) 0.0059(8) 0.0001(8) -0.0048(7)
C2 0.0154(9) 0.0172(9) 0.0154(9) 0.0027(7) -0.0019(7) -0.0016(7)
C17 0.0263(11) 0.0195(10) 0.0180(10) 0.0037(8) 0.0017(9) -0.0007(8)
C7 0.0325(12) 0.0200(10) 0.0169(10) 0.0001(8) 0.0038(9) -0.0044(9)
C18 0.0275(11) 0.0257(11) 0.0162(10) 0.0038(8) 0.0008(9) 0.0042(9)
C13 0.0197(10) 0.0208(10) 0.0306(13) -0.0042(9) 0.0052(9) 0.0020(8)
C9 0.0346(13) 0.0184(10) 0.0303(12) -0.0040(9) 0.0163(10) -0.0037(9)
C8 0.0212(11) 0.0353(13) 0.0266(12) 0.0098(10) 0.0096(9) -0.0018(10)
C23 0.0152(9) 0.0168(9) 0.0177(10) 0.0025(7) 0.0035(7) -0.0006(7)
C22 0.0122(8) 0.0144(8) 0.0157(9) 0.0003(7) 0.0012(7) 0.0009(7)
C28 0.0147(9) 0.0181(9) 0.0169(10) 0.0011(7) 0.0013(7) 0.0033(7)
C27 0.0133(8) 0.0155(9) 0.0170(9) 0.0002(7) 0.0027(7) 0.0004(7)
C24 0.0149(9) 0.0170(9) 0.0228(10) -0.0001(8) 0.0053(8) -0.0025(7)
C25 0.0120(8) 0.0178(9) 0.0253(11) -0.0014(8) 0.0053(8) 0.0002(7)
C26 0.0136(8) 0.0198(10) 0.0212(10) 0.0031(8) 0.0005(7) 0.0024(7)
C29 0.0238(11) 0.0177(10) 0.0236(11) 0.0030(8) 0.0042(9) -0.0004(8)
C33 0.0197(10) 0.0281(11) 0.0175(10) -0.0009(8) 0.0008(8) 0.0024(8)
C30 0.0255(11) 0.0208(10) 0.0388(14) 0.0067(10) 0.0061(10) 0.0001(9)
C31 0.0214(11) 0.0391(14) 0.0295(13) 0.0150(11) 0.0082(10) 0.0060(10)
C32 0.0225(11) 0.0421(14) 0.0207(11) 0.0090(10) 0.0033(9) 0.0047(10)
C34 0.0430(16) 0.0329(13) 0.0225(12) -0.0078(10) 0.0077(11) 0.0025(11)

loop_
_atom_type_symbol
_atom_type_description
_atom_type_scat_dispersion_real
_atom_type_scat_dispersion_imag
_atom_type_scat_source
C C 0.0033 0.0016 'International Tables Vol C Tables 4.2.6.8 and 6.1.1.4'
H H 0.0000 0.0000 'International Tables Vol C Tables 4.2.6.8 and 6.1.1.4'
P P 0.1023 0.0942 'International Tables Vol C Tables 4.2.6.8 and 6.1.1.4'
Au Au -2.0133 8.8022 'International Tables Vol C Tables 4.2.6.8 and 6.1.1.4'

loop_
_geom_angle_atom_site_label_1
_geom_angle_atom_site_label_2
_geom_angle_atom_site_label_3
_geom_angle
C1 Au1 P1 172.76(6)
C22 P1 C10 105.19(9)
C22 P1 C16 106.68(10)
C10 P1 C16 105.66(9)
C22 P1 Au1 119.62(7)
C10 P1 Au1 108.74(8)
C16 P1 Au1 110.04(7)
C13 C12 C11 111.60(18)
C13 C12 H12A 109.3
C11 C12 H12A 109.3
C13 C12 H12B 109.3
C11 C12 H12B 109.3
H12A C12 H12B 108.0
C13 C14 C15 111.13(18)
C13 C14 H14A 109.4
C15 C14 H14A 109.4
C13 C14 H14B 109.4
C15 C14 H14B 109.4
H14A C14 H14B 108.0
C14 C15 C10 111.35(17)
C14 C15 H15A 109.4
C10 C15 H15A 109.4
C14 C15 H15B 109.4
C10 C15 H15B 109.4
H15A C15 H15B 108.0
C6 C1 C2 116.7(2)
C6 C1 Au1 120.25(15)
C2 C1 Au1 123.04(17)
C11 C10 C15 109.93(18)
C11 C10 P1 112.00(14)
C15 C10 P1 109.14(14)
C11 C10 H10 108.6
C15 C10 H10 108.6
P1 C10 H10 108.6
C6 C5 C4 121.9(2)
C6 C5 H5 119.1
C4 C5 H5 119.1
C17 C16 C21 111.08(19)
C17 C16 P1 117.17(15)
C21 C16 P1 109.95(13)
C17 C16 H16 105.9
C21 C16 H16 105.9
P1 C16 H16 105.9
C3 C4 C5 117.5(2)
C3 C4 C8 121.1(2)
C5 C4 C8 121.4(2)
C5 C6 C1 121.1(2)
C5 C6 C9 119.1(2)
C1 C6 C9 119.7(2)
C10 C11 C12 111.25(18)
C10 C11 H11A 109.4
C12 C11 H11A 109.4
C10 C11 H11B 109.4
C12 C11 H11B 109.4
H11A C11 H11B 108.0
C20 C19 C18 111.1(2)
C20 C19 H19A 109.4
C18 C19 H19A 109.4
C20 C19 H19B 109.4
C18 C19 H19B 109.4
H19A C19 H19B 108.0
C20 C21 C16 111.33(17)
C20 C21 H21A 109.4
C16 C21 H21A 109.4
C20 C21 H21B 109.4
C16 C21 H21B 109.4
H21A C21 H21B 108.0
C19 C20 C21 111.30(19)
C19 C20 H20A 109.4
C21 C20 H20A 109.4
C19 C20 H20B 109.4
C21 C20 H20B 109.4
H20A C20 H20B 108.0
C4 C3 C2 121.8(2)
C4 C3 H3 119.1
C2 C3 H3 119.1
C3 C2 C1 121.0(2)
C3 C2 C7 118.65(19)
C1 C2 C7 120.3(2)
C16 C17 C18 111.30(19)
C16 C17 H17A 109.4
C18 C17 H17A 109.4
C16 C17 H17B 109.4
C18 C17 H17B 109.4
H17A C17 H17B 108.0
C2 C7 H7A 109.5
C2 C7 H7B 109.5
H7A C7 H7B 109.5
C2 C7 H7C 109.5
H7A C7 H7C 109.5
H7B C7 H7C 109.5
C19 C18 C17 110.46(18)
C19 C18 H18A 109.6
C17 C18 H18A 109.6
C19 C18 H18B 109.6
C17 C18 H18B 109.6
H18A C18 H18B 108.1
C12 C13 C14 110.7(2)
C12 C13 H13A 109.5
C14 C13 H13A 109.5
C12 C13 H13B 109.5
C14 C13 H13B 109.5
H13A C13 H13B 108.1
C6 C9 H9A 109.5
C6 C9 H9B 109.5
H9A C9 H9B 109.5
C6 C9 H9C 109.5
H9A C9 H9C 109.5
H9B C9 H9C 109.5
C4 C8 H8A 109.5
C4 C8 H8B 109.5
H8A C8 H8B 109.5
C4 C8 H8C 109.5
H8A C8 H8C 109.5
H8B C8 H8C 109.5
C24 C23 C22 121.78(19)
C24 C23 H23 119.1
C22 C23 H23 119.1
C23 C22 C27 118.53(19)
C23 C22 P1 119.42(15)
C27 C22 P1 122.05(16)
C33 C28 C29 119.3(2)
C33 C28 C27 121.3(2)
C29 C28 C27 119.2(2)
C26 C27 C22 118.5(2)
C26 C27 C28 117.01(18)
C22 C27 C28 124.48(19)
C23 C24 C25 119.5(2)
C23 C24 H24 120.2
C25 C24 H24 120.2
C26 C25 C24 119.6(2)
C26 C25 H25 120.2
C24 C25 H25 120.2
C25 C26 C27 122.05(19)
C25 C26 H26 119.0
C27 C26 H26 119.0
C30 C29 C28 120.4(2)
C30 C29 H29 119.8
C28 C29 H29 119.8
C32 C33 C28 118.6(2)
C32 C33 C34 120.7(2)
C28 C33 C34 120.7(2)
C31 C30 C29 119.6(2)
C31 C30 H30 120.2
C29 C30 H30 120.2
C30 C31 C32 120.7(3)
C30 C31 H31 119.6
C32 C31 H31 119.6
C31 C32 C33 121.3(3)
C31 C32 H32 119.4
C33 C32 H32 119.4
C33 C34 H34A 109.5
C33 C34 H34B 109.5
H34A C34 H34B 109.5
C33 C34 H34C 109.5
H34A C34 H34C 109.5
H34B C34 H34C 109.5

loop_
_geom_bond_atom_site_label_1
_geom_bond_atom_site_label_2
_geom_bond_distance
Au1 C1 2.047(2)
Au1 P1 2.2915(6)
P1 C22 1.834(2)
P1 C10 1.844(2)
P1 C16 1.859(2)
C12 C13 1.524(4)
C12 C11 1.536(3)
C12 H12A 0.9700
C12 H12B 0.9700
C14 C13 1.528(3)
C14 C15 1.529(3)
C14 H14A 0.9700
C14 H14B 0.9700
C15 C10 1.540(3)
C15 H15A 0.9700
C15 H15B 0.9700
C1 C6 1.412(3)
C1 C2 1.416(3)
C10 C11 1.528(3)
C10 H10 0.9800
C5 C6 1.390(3)
C5 C4 1.392(3)
C5 H5 0.9300
C16 C17 1.532(3)
C16 C21 1.540(3)
C16 H16 0.9800
C4 C3 1.390(4)
C4 C8 1.497(4)
C6 C9 1.513(3)
C11 H11A 0.9700
C11 H11B 0.9700
C19 C20 1.521(4)
C19 C18 1.527(3)
C19 H19A 0.9700
C19 H19B 0.9700
C21 C20 1.534(3)
C21 H21A 0.9700
C21 H21B 0.9700
C20 H20A 0.9700
C20 H20B 0.9700
C3 C2 1.391(3)
C3 H3 0.9300
C2 C7 1.507(3)
C17 C18 1.536(3)
C17 H17A 0.9700
C17 H17B 0.9700
C7 H7A 0.9600
C7 H7B 0.9600
C7 H7C 0.9600
C18 H18A 0.9700
C18 H18B 0.9700
C13 H13A 0.9700
C13 H13B 0.9700
C9 H9A 0.9600
C9 H9B 0.9600
C9 H9C 0.9600
C8 H8A 0.9600
C8 H8B 0.9600
C8 H8C 0.9600
C23 C24 1.386(3)
C23 C22 1.402(3)
C23 H23 0.9300
C22 C27 1.416(3)
C28 C33 1.405(3)
C28 C29 1.408(3)
C28 C27 1.491(3)
C27 C26 1.403(3)
C24 C25 1.393(3)
C24 H24 0.9300
C25 C26 1.376(3)
C25 H25 0.9300
C26 H26 0.9300
C29 C30 1.394(4)
C29 H29 0.9300
C33 C32 1.399(4)
C33 C34 1.502(4)
C30 C31 1.372(4)
C30 H30 0.9300
C31 C32 1.374(4)
C31 H31 0.9300
C32 H32 0.9300
C34 H34A 0.9600
C34 H34B 0.9600
C34 H34C 0.9600
